data_4109348
loop_
_publ_author_name
'Masayuki Nihei'
'Lingqin Han'
'Hiroki Oshio'

_publ_section_title
;
 Magnetic Bistability and Single-Crystal-to-Single-Crystal Transformation
 Induced by Guest Desorption
;
_journal_name_full 'Journal of the American Chemical Society'
_journal_page_first 5312
_journal_page_last 5313
_journal_paper_doi 10.1021/ja069120i
_journal_volume 129
_journal_year 2007
_chemical_formula_sum 'C50 H38 B2 F8 Fe3 N10 O'
_chemical_formula_weight 1136.07
_chemical_name_systematic
; 
 ? 
;
_space_group_IT_number 15
_symmetry_cell_setting monoclinic
_symmetry_space_group_name_Hall '-C 2yc'
_symmetry_space_group_name_H-M 'C 1 2/c 1'
_atom_sites_solution_hydrogens geom
_atom_sites_solution_primary direct
_atom_sites_solution_secondary difmap
_audit_creation_method SHELXL-97
_cell_angle_alpha 90.00
_cell_angle_beta 126.364(14)
_cell_angle_gamma 90.00
_cell_formula_units_Z 4
_cell_length_a 25.04(2)
_cell_length_b 12.792(12)
_cell_length_c 19.806(19)
_cell_measurement_temperature 100
_cell_volume 5109(8)
_computing_cell_refinement 'Bruker SMART'
_computing_data_collection 'Bruker SMART'
_computing_data_reduction 'Bruker SAINT'
_computing_molecular_graphics 'Bruker SHELXTL'
_computing_publication_material 'Bruker SHELXTL'
_computing_structure_refinement 'SHELXL-97 (Sheldrick, 1997)'
_computing_structure_solution 'SHELXS-97 (Sheldrick, 1990)'
_diffrn_ambient_temperature 110(2)
_diffrn_measured_fraction_theta_full 0.893
_diffrn_measured_fraction_theta_max 0.893
_diffrn_radiation_monochromator graphite
_diffrn_radiation_source 'fine-focus sealed tube'
_diffrn_radiation_type MoK\a
_diffrn_radiation_wavelength 0.71073
_diffrn_reflns_av_R_equivalents 0.0558
_diffrn_reflns_av_sigmaI/netI 0.0860
_diffrn_reflns_limit_h_max 31
_diffrn_reflns_limit_h_min -32
_diffrn_reflns_limit_k_max 16
_diffrn_reflns_limit_k_min -13
_diffrn_reflns_limit_l_max 24
_diffrn_reflns_limit_l_min -21
_diffrn_reflns_number 14068
_diffrn_reflns_theta_full 28.01
_diffrn_reflns_theta_max 28.01
_diffrn_reflns_theta_min 1.89
_exptl_absorpt_coefficient_mu 0.918
_exptl_absorpt_correction_T_max 0.9138
_exptl_absorpt_correction_T_min 0.8377
_exptl_absorpt_correction_type empirical
_exptl_crystal_colour purple
_exptl_crystal_density_diffrn 1.477
_exptl_crystal_description lozenge
_exptl_crystal_F_000 2304
_exptl_crystal_size_max 0.20
_exptl_crystal_size_mid 0.20
_exptl_crystal_size_min 0.10
_refine_diff_density_max 1.992
_refine_diff_density_min -1.371
_refine_diff_density_rms 0.175
_refine_ls_extinction_method none
_refine_ls_goodness_of_fit_ref 1.033
_refine_ls_hydrogen_treatment mixed
_refine_ls_matrix_type full
_refine_ls_number_parameters 327
_refine_ls_number_reflns 5520
_refine_ls_number_restraints 0
_refine_ls_restrained_S_all 1.033
_refine_ls_R_factor_all 0.1650
_refine_ls_R_factor_gt 0.1317
_refine_ls_shift/su_max 1.148
_refine_ls_shift/su_mean 0.049
_refine_ls_structure_factor_coef Fsqd
_refine_ls_weighting_details 'calc w=1/[\s^2^(Fo^2^)+(0.1336P)^2^+159.4841P] where P=(Fo^2^+2Fc^2^)/3'
_refine_ls_weighting_scheme calc
_refine_ls_wR_factor_gt 0.3394
_refine_ls_wR_factor_ref 0.3631
_reflns_number_gt 3739
_reflns_number_total 5520
_reflns_threshold_expression >2sigma(I)
_cod_data_source_file ja069120isi20070103_122218.cif
_cod_data_source_block Et2O_110K
_cod_original_cell_volume 5108(8)
_cod_database_code 4109348

loop_
_symmetry_equiv_pos_as_xyz
'x, y, z'
'-x, y, -z+1/2'
'x+1/2, y+1/2, z'
'-x+1/2, y+1/2, -z+1/2'
'-x, -y, -z'
'x, -y, z-1/2'
'-x+1/2, -y+1/2, -z'
'x+1/2, -y+1/2, z-1/2'

loop_
_atom_site_label
_atom_site_type_symbol
_atom_site_fract_x
_atom_site_fract_y
_atom_site_fract_z
_atom_site_U_iso_or_equiv
_atom_site_adp_type
_atom_site_occupancy
_atom_site_symmetry_multiplicity
_atom_site_calc_flag
_atom_site_refinement_flags
_atom_site_disorder_assembly
_atom_site_disorder_group
Fe1 Fe 0.0000 0.15606(13) 0.2500 0.0280(4) Uani 1 2 d S . .
Fe2 Fe 0.39914(7) 0.15847(11) 0.26736(10) 0.0416(5) Uani 1 1 d . . .
F1 F 0.1162(3) 0.4088(7) 0.0587(5) 0.077(2) Uani 1 1 d . A .
F3 F 0.218(3) 0.362(5) 0.160(4) 0.056(13) Uani 0.4(2) 1 d P A 1
F3' F 0.226(2) 0.365(3) 0.145(4) 0.063(13) Uani 0.6(2) 1 d P A 2
F2 F 0.1906(4) 0.4618(7) 0.0379(6) 0.083(2) Uani 1 1 d . A .
F4 F 0.1630(6) 0.2915(7) 0.0235(6) 0.117(4) Uani 1 1 d . A .
N1 N 0.0729(3) 0.1528(6) 0.2452(5) 0.0346(16) Uani 1 1 d . . .
C1 C 0.0719(5) 0.2086(8) 0.1858(7) 0.043(2) Uani 1 1 d . . .
C2 C 0.11876(16) 0.2031(2) 0.1717(2) 0.062(3) Uani 1 1 d . . .
H2 H 0.1154 0.2425 0.1300 0.074 Uiso 1 1 calc R . .
C3 C 0.17189(16) 0.1359(2) 0.2225(2) 0.063(3) Uani 1 1 d R . .
C4 C 0.17531(16) 0.0778(2) 0.2842(2) 0.065(4) Uani 1 1 d R . .
H4 H 0.2109 0.0329 0.3182 0.078 Uiso 1 1 d R . .
C5 C 0.12559(16) 0.0868(2) 0.2952(2) 0.045(2) Uani 1 1 d R . .
N3 N 0.11586(16) 0.0358(2) 0.3474(2) 0.043(2) Uani 1 1 d R . .
N2 N 0.05622(16) 0.0490(2) 0.3368(2) 0.0399(18) Uani 1 1 d R . .
N5 N 0.01585(16) 0.2713(2) 0.1433(2) 0.046(2) Uani 1 1 d R . .
N4 N -0.02792(16) 0.2635(2) 0.1625(2) 0.0383(18) Uani 1 1 d R . .
C9 C -0.00774(16) 0.3462(2) 0.0801(2) 0.079(5) Uani 1 1 d R . .
H9 H 0.0125 0.3675 0.0554 0.095 Uiso 1 1 d R . .
C10 C -0.0666(9) 0.3822(10) 0.0618(8) 0.080(5) Uani 1 1 d . . .
H10 H -0.0945 0.4322 0.0220 0.096 Uiso 1 1 calc R . .
C11 C -0.0755(7) 0.3307(8) 0.1128(7) 0.059(3) Uani 1 1 d . . .
H11 H -0.1120 0.3412 0.1133 0.071 Uiso 1 1 calc R . .
C6 C 0.1558(7) -0.0324(10) 0.4119(9) 0.073(4) Uani 1 1 d . . .
H6 H 0.1987 -0.0523 0.4329 0.088 Uiso 1 1 calc R . .
C7 C 0.1208(8) -0.0641(11) 0.4382(8) 0.078(5) Uani 1 1 d . . .
H7 H 0.1347 -0.1131 0.4803 0.094 Uiso 1 1 calc R . .
C12 C 0.2204(7) 0.1256(10) 0.2013(11) 0.074(4) Uani 1 1 d . . .
H12 H 0.2086 0.1610 0.1532 0.089 Uiso 1 1 calc R . .
C8 C 0.0604(6) -0.0131(10) 0.3934(7) 0.058(3) Uani 1 1 d . . .
H8 H 0.0277 -0.0212 0.4016 0.070 Uiso 1 1 calc R . .
C13 C 0.2702(9) 0.0802(12) 0.2358(15) 0.104(7) Uani 1 1 d . . .
C14 C 0.3169(7) 0.0685(9) 0.2164(10) 0.066(4) Uani 1 1 d . . .
C18 C 0.3184(6) 0.1145(10) 0.1509(9) 0.060(3) Uani 1 1 d . . .
H18 H 0.2868 0.1588 0.1085 0.072 Uiso 1 1 calc R . .
C17 C 0.3784(6) 0.0785(10) 0.1640(9) 0.063(4) Uani 1 1 d . . .
H17 H 0.3927 0.0950 0.1315 0.076 Uiso 1 1 calc R . .
C16 C 0.4110(7) 0.0139(9) 0.2350(10) 0.066(4) Uani 1 1 d . . .
H16 H 0.4514 -0.0196 0.2583 0.079 Uiso 1 1 calc R . .
C15 C 0.3739(9) 0.0083(9) 0.2638(13) 0.090(6) Uani 1 1 d . . .
H15 H 0.3853 -0.0312 0.3100 0.108 Uiso 1 1 calc R . .
C23 C 0.3865(5) 0.3080(9) 0.2923(8) 0.056(3) Uani 1 1 d . . .
H23 H 0.3464 0.3439 0.2636 0.067 Uiso 1 1 calc R . .
C22 C 0.4328(6) 0.3061(9) 0.2727(8) 0.054(3) Uani 1 1 d . . .
H22 H 0.4287 0.3416 0.2288 0.065 Uiso 1 1 calc R . .
C21 C 0.4859(6) 0.2409(12) 0.3316(8) 0.067(4) Uani 1 1 d . . .
H21 H 0.5226 0.2252 0.3325 0.080 Uiso 1 1 calc R . .
C20 C 0.4750(7) 0.2050(14) 0.3863(8) 0.078(4) Uani 1 1 d . . .
H20 H 0.5033 0.1612 0.4315 0.094 Uiso 1 1 calc R . .
C19 C 0.4133(7) 0.2445(13) 0.3639(8) 0.070(4) Uani 1 1 d . . .
H19 H 0.3942 0.2310 0.3914 0.084 Uiso 1 1 calc R . .
O1S O 0.2696(15) 0.747(4) 0.009(5) 0.225(15) Uani 1 1 d . . .
C1S C 0.233(2) 0.8269(14) 0.095(2) 0.19(2) Uani 0.92(5) 1 d P . .
H1S1 H 0.2118 0.8942 0.0833 0.284 Uiso 0.92(5) 1 calc PR . .
H1S2 H 0.2744 0.8282 0.1500 0.284 Uiso 0.92(5) 1 calc PR . .
H1S3 H 0.2044 0.7749 0.0943 0.284 Uiso 0.92(5) 1 calc PR . .
C2S C 0.240(2) 0.809(5) 0.0517(19) 0.25(3) Uani 0.92(5) 1 d P . .
B1 B 0.1727(7) 0.3814(10) 0.0669(9) 0.057(3) Uani 1 1 d . . .

loop_
_atom_site_aniso_label
_atom_site_aniso_U_11
_atom_site_aniso_U_22
_atom_site_aniso_U_33
_atom_site_aniso_U_23
_atom_site_aniso_U_13
_atom_site_aniso_U_12
Fe1 0.0217(8) 0.0204(8) 0.0454(10) 0.000 0.0217(7) 0.000
Fe2 0.0483(9) 0.0315(7) 0.0711(10) 0.0124(7) 0.0497(8) 0.0121(6)
F1 0.049(4) 0.081(6) 0.092(5) 0.035(4) 0.038(4) 0.003(4)
F3 0.08(3) 0.029(17) 0.061(18) 0.003(12) 0.04(2) 0.025(19)
F3' 0.047(12) 0.041(10) 0.057(17) 0.007(8) 0.006(9) -0.008(8)
F2 0.061(4) 0.077(6) 0.103(6) 0.012(5) 0.045(4) -0.022(4)
F4 0.173(10) 0.043(5) 0.091(6) -0.016(4) 0.054(7) -0.012(5)
N1 0.029(4) 0.024(3) 0.057(5) 0.004(3) 0.030(4) 0.004(3)
C1 0.055(6) 0.030(5) 0.065(6) -0.009(4) 0.048(5) -0.010(4)
C2 0.082(9) 0.050(7) 0.091(9) -0.018(6) 0.072(8) -0.012(6)
C3 0.066(7) 0.050(7) 0.116(11) -0.014(7) 0.077(8) -0.020(6)
C4 0.033(5) 0.042(6) 0.114(11) -0.019(6) 0.041(6) 0.000(4)
C5 0.037(5) 0.022(4) 0.078(7) -0.001(4) 0.035(5) 0.000(4)
N3 0.024(4) 0.028(4) 0.062(5) 0.004(4) 0.016(4) 0.009(3)
N2 0.040(4) 0.026(4) 0.050(5) 0.005(3) 0.024(4) -0.004(3)
N5 0.074(6) 0.025(4) 0.057(5) 0.000(3) 0.049(5) 0.001(4)
N4 0.045(4) 0.023(4) 0.044(4) 0.002(3) 0.025(4) 0.014(3)
C9 0.146(15) 0.049(7) 0.047(7) -0.013(6) 0.061(9) -0.035(9)
C10 0.114(12) 0.037(6) 0.056(8) 0.006(6) 0.033(8) 0.023(7)
C11 0.076(8) 0.028(5) 0.053(6) 0.000(5) 0.026(6) 0.019(5)
C6 0.054(7) 0.045(7) 0.082(9) 0.025(6) 0.019(7) 0.008(6)
C7 0.084(10) 0.047(7) 0.054(7) 0.017(6) 0.014(7) 0.008(7)
C12 0.086(9) 0.048(7) 0.141(13) -0.022(8) 0.097(10) -0.010(7)
C8 0.062(7) 0.052(7) 0.053(6) 0.005(5) 0.029(6) -0.015(5)
C13 0.106(12) 0.055(8) 0.22(2) -0.057(11) 0.133(15) -0.029(8)
C14 0.084(8) 0.032(5) 0.138(12) -0.017(6) 0.096(9) -0.019(5)
C18 0.059(7) 0.049(7) 0.088(9) -0.013(6) 0.052(7) -0.006(5)
C17 0.072(8) 0.050(7) 0.105(10) -0.033(7) 0.073(8) -0.024(6)
C16 0.071(8) 0.039(6) 0.116(11) 0.004(7) 0.072(9) 0.004(6)
C15 0.132(13) 0.028(6) 0.206(18) 0.008(8) 0.152(15) 0.013(7)
C23 0.043(6) 0.039(6) 0.078(8) -0.019(5) 0.031(6) 0.004(4)
C22 0.054(6) 0.040(6) 0.079(8) -0.008(5) 0.044(6) -0.010(5)
C21 0.043(6) 0.088(10) 0.073(8) -0.015(7) 0.037(6) 0.005(6)
C20 0.057(8) 0.113(13) 0.053(7) 0.006(8) 0.026(6) 0.035(8)
C19 0.068(8) 0.096(11) 0.066(8) -0.001(7) 0.050(7) 0.012(7)
O1S 0.19(4) 0.069(10) 0.37(6) 0.01(2) 0.15(5) -0.01(3)
C1S 0.44(6) 0.023(9) 0.24(4) 0.004(13) 0.27(4) 0.019(17)
C2S 0.27(4) 0.32(7) 0.083(18) -0.01(3) 0.06(2) 0.17(5)
B1 0.048(7) 0.034(6) 0.070(9) -0.001(6) 0.025(7) -0.013(5)

loop_
_atom_type_symbol
_atom_type_description
_atom_type_scat_dispersion_real
_atom_type_scat_dispersion_imag
_atom_type_scat_source
C C 0.0033 0.0016 'International Tables Vol C Tables 4.2.6.8 and 6.1.1.4'
H H 0.0000 0.0000 'International Tables Vol C Tables 4.2.6.8 and 6.1.1.4'
B B 0.0013 0.0007 'International Tables Vol C Tables 4.2.6.8 and 6.1.1.4'
N N 0.0061 0.0033 'International Tables Vol C Tables 4.2.6.8 and 6.1.1.4'
O O 0.0106 0.0060 'International Tables Vol C Tables 4.2.6.8 and 6.1.1.4'
F F 0.0171 0.0103 'International Tables Vol C Tables 4.2.6.8 and 6.1.1.4'
Fe Fe 0.3463 0.8444 'International Tables Vol C Tables 4.2.6.8 and 6.1.1.4'

loop_
_geom_angle_atom_site_label_1
_geom_angle_atom_site_label_2
_geom_angle_atom_site_label_3
_geom_angle
_geom_angle_site_symmetry_1
_geom_angle_site_symmetry_3
N1 Fe1 N1 177.5(5) . 2
N1 Fe1 N4 102.0(3) . 2
N1 Fe1 N4 79.7(3) 2 2
N1 Fe1 N4 79.7(3) . .
N1 Fe1 N4 102.0(3) 2 .
N4 Fe1 N4 92.4(2) 2 .
N1 Fe1 N2 98.7(3) . 2
N1 Fe1 N2 79.5(3) 2 2
N4 Fe1 N2 159.21(19) 2 2
N4 Fe1 N2 91.1 . 2
N1 Fe1 N2 79.5(3) . .
N1 Fe1 N2 98.7(3) 2 .
N4 Fe1 N2 91.1 2 .
N4 Fe1 N2 159.21(19) . .
N2 Fe1 N2 92.8(2) 2 .
C15 Fe2 C14 40.1(6) . .
C15 Fe2 C16 39.0(5) . .
C14 Fe2 C16 67.9(5) . .
C15 Fe2 C21 135.3(7) . .
C14 Fe2 C21 173.3(6) . .
C16 Fe2 C21 111.4(5) . .
C15 Fe2 C19 115.1(7) . .
C14 Fe2 C19 109.4(5) . .
C16 Fe2 C19 143.7(6) . .
C21 Fe2 C19 67.0(5) . .
C15 Fe2 C23 144.2(5) . .
C14 Fe2 C23 113.1(5) . .
C16 Fe2 C23 175.8(6) . .
C21 Fe2 C23 68.1(5) . .
C19 Fe2 C23 40.3(6) . .
C15 Fe2 C18 67.5(7) . .
C14 Fe2 C18 41.6(6) . .
C16 Fe2 C18 68.1(6) . .
C21 Fe2 C18 144.9(6) . .
C19 Fe2 C18 135.2(5) . .
C23 Fe2 C18 109.8(5) . .
C15 Fe2 C22 174.6(5) . .
C14 Fe2 C22 144.6(5) . .
C16 Fe2 C22 136.2(5) . .
C21 Fe2 C22 40.3(5) . .
C19 Fe2 C22 67.5(6) . .
C23 Fe2 C22 40.8(5) . .
C18 Fe2 C22 114.4(5) . .
C15 Fe2 C20 112.1(8) . .
C14 Fe2 C20 135.3(7) . .
C16 Fe2 C20 114.6(6) . .
C21 Fe2 C20 38.4(6) . .
C19 Fe2 C20 40.6(5) . .
C23 Fe2 C20 67.8(6) . .
C18 Fe2 C20 175.6(5) . .
C22 Fe2 C20 66.4(6) . .
C15 Fe2 C17 66.5(6) . .
C14 Fe2 C17 69.0(5) . .
C16 Fe2 C17 40.0(6) . .
C21 Fe2 C17 115.1(5) . .
C19 Fe2 C17 175.6(6) . .
C23 Fe2 C17 136.1(6) . .
C18 Fe2 C17 41.0(5) . .
C22 Fe2 C17 111.3(5) . .
C20 Fe2 C17 143.3(5) . .
C1 N1 C5 117.6(7) . .
C1 N1 Fe1 120.6(6) . .
C5 N1 Fe1 121.5(5) . .
C2 C1 N1 125.0(9) . .
C2 C1 N5 126.2(8) . .
N1 C1 N5 108.8(7) . .
C1 C2 C3 117.1(5) . .
C2 C3 C4 120.0 . .
C2 C3 C12 115.9(7) . .
C4 C3 C12 124.0(7) . .
C3 C4 C5 120.0 . .
N3 C5 N1 108.4(3) . .
N3 C5 C4 131.3 . .
N1 C5 C4 120.3(3) . .
C5 N3 C6 130.8(7) . .
C5 N3 N2 119.2 . .
C6 N3 N2 110.0(7) . .
C8 N2 N3 105.1(6) . .
C8 N2 Fe1 143.6(6) . .
N3 N2 Fe1 111.17(10) . .
N4 N5 C1 118.7(4) . .
N4 N5 C9 108.5 . .
C1 N5 C9 132.8(4) . .
C11 N4 N5 105.3(7) . .
C11 N4 Fe1 142.9(7) . .
N5 N4 Fe1 111.72(10) . .
C10 C9 N5 106.5(6) . .
C11 C10 C9 105.7(10) . .
N4 C11 C10 113.9(13) . .
C7 C6 N3 106.0(11) . .
C6 C7 C8 109.3(12) . .
C13 C12 C3 129.8(17) . .
N2 C8 C7 109.4(12) . .
C12 C13 C14 131(2) . .
C15 C14 C13 123.5(15) . .
C15 C14 C18 105.5(10) . .
C13 C14 C18 131.0(15) . .
C15 C14 Fe2 69.1(8) . .
C13 C14 Fe2 123.6(10) . .
C18 C14 Fe2 69.8(6) . .
C17 C18 C14 106.8(12) . .
C17 C18 Fe2 70.0(7) . .
C14 C18 Fe2 68.6(8) . .
C16 C17 C18 107.2(11) . .
C16 C17 Fe2 69.1(8) . .
C18 C17 Fe2 69.0(7) . .
C15 C16 C17 108.4(12) . .
C15 C16 Fe2 69.4(7) . .
C17 C16 Fe2 70.9(7) . .
C16 C15 C14 112.1(15) . .
C16 C15 Fe2 71.6(7) . .
C14 C15 Fe2 70.7(7) . .
C19 C23 C22 106.5(10) . .
C19 C23 Fe2 69.8(7) . .
C22 C23 Fe2 69.6(6) . .
C21 C22 C23 107.8(11) . .
C21 C22 Fe2 69.8(8) . .
C23 C22 Fe2 69.7(6) . .
C20 C21 C22 109.1(11) . .
C20 C21 Fe2 71.1(9) . .
C22 C21 Fe2 69.9(7) . .
C21 C20 C19 109.2(13) . .
C21 C20 Fe2 70.5(8) . .
C19 C20 Fe2 69.5(8) . .
C23 C19 C20 107.5(12) . .
C23 C19 Fe2 69.9(7) . .
C20 C19 Fe2 69.9(8) . .
O1S O1S C2S 97(10) 7_565 7_565
O1S O1S C2S 53(10) 7_565 .
C2S O1S C2S 150(2) 7_565 .
C1S C2S O1S 153(8) . 7_565
C1S C2S O1S 158(5) . .
O1S C2S O1S 30(2) 7_565 .
F3' B1 F4 106(3) . .
F3' B1 F1 115(5) . .
F4 B1 F1 110.8(11) . .
F3' B1 F2 105(3) . .
F4 B1 F2 110.2(13) . .
F1 B1 F2 109.2(11) . .
F3' B1 F3 17(4) . .
F4 B1 F3 111(2) . .
F1 B1 F3 99(3) . .
F2 B1 F3 116(4) . .

loop_
_geom_bond_atom_site_label_1
_geom_bond_atom_site_label_2
_geom_bond_distance
_geom_bond_site_symmetry_2
Fe1 N1 1.884(7) .
Fe1 N1 1.884(7) 2
Fe1 N4 1.986(4) 2
Fe1 N4 1.986(4) .
Fe1 N2 1.985(4) 2
Fe1 N2 1.985(4) .
Fe2 C15 2.010(13) .
Fe2 C14 2.031(12) .
Fe2 C16 2.037(12) .
Fe2 C21 2.043(13) .
Fe2 C19 2.046(13) .
Fe2 C23 2.047(11) .
Fe2 C18 2.047(13) .
Fe2 C22 2.045(11) .
Fe2 C20 2.050(14) .
Fe2 C17 2.061(12) .
F1 B1 1.369(17) .
F3 B1 1.50(7) .
F3' B1 1.33(4) .
F2 B1 1.376(15) .
F4 B1 1.369(17) .
N1 C1 1.363(13) .
N1 C5 1.373(8) .
C1 C2 1.359(10) .
C1 N5 1.386(11) .
C2 C3 1.3900 .
C3 C4 1.3900 .
C3 C12 1.507(12) .
C4 C5 1.3900 .
C5 N3 1.3601 .
N3 C6 1.370(12) .
N3 N2 1.3901 .
N2 C8 1.327(12) .
N5 N4 1.3611 .
N5 C9 1.3991 .
N4 C11 1.319(11) .
C9 C10 1.372(18) .
C10 C11 1.33(2) .
C6 C7 1.32(2) .
C7 C8 1.382(19) .
C12 C13 1.16(2) .
C13 C14 1.438(17) .
C14 C15 1.39(2) .
C14 C18 1.447(19) .
C18 C17 1.439(16) .
C17 C16 1.40(2) .
C16 C15 1.351(17) .
C23 C19 1.410(19) .
C23 C22 1.426(16) .
C22 C21 1.409(18) .
C21 C20 1.35(2) .
C20 C19 1.423(17) .
O1S O1S 0.82(9) 7_565
O1S C2S 1.30(10) 7_565
O1S C2S 1.62(10) .
C1S C2S 1.02(4) .
C2S O1S 1.30(10) 7_565
